data_4120863
loop_
_publ_author_name
'Aaron D. Lackner'
'Andrew V. Samant'
'F. Dean Toste'

_publ_section_title
;
 Single-Operation Deracemization of 3H-Indolines and Tetrahydroquinolines
 Enabled by Phase Separation
;
_journal_name_full 'Journal of the American Chemical Society'
_journal_page_first 14090
_journal_page_last 14093
_journal_paper_doi 10.1021/ja4082827
_journal_volume 135
_journal_year 2013
_chemical_absolute_configuration ad
_chemical_formula_sum 'C16 H18 Cl N'
_chemical_formula_weight 259.76
_chemical_name_systematic
;
 ?
;
_space_group_IT_number 19
_symmetry_cell_setting orthorhombic
_symmetry_space_group_name_Hall 'P 2ac 2ab'
_symmetry_space_group_name_H-M 'P 21 21 21'
_atom_sites_solution_hydrogens geom
_atom_sites_solution_primary direct
_atom_sites_solution_secondary difmap
_audit_creation_method SHELXL-97
_cell_angle_alpha 90.00
_cell_angle_beta 90.00
_cell_angle_gamma 90.00
_cell_formula_units_Z 4
_cell_length_a 5.7421(3)
_cell_length_b 7.5441(4)
_cell_length_c 31.6321(16)
_cell_measurement_reflns_used 9980
_cell_measurement_temperature 100(2)
_cell_measurement_theta_max 68.00
_cell_measurement_theta_min 2.79
_cell_volume 1370.27(12)
_computing_cell_refinement 'Bruker SAINT'
_computing_data_collection 'Bruker APEX2'
_computing_data_reduction 'Bruker SAINT'
_computing_molecular_graphics ORTEP-32
_computing_publication_material WinGX
_computing_structure_refinement 'SHELXL-97 (Sheldrick, 2008)'
_computing_structure_solution 'SHELXS-97 (Sheldrick, 2008)'
_diffrn_ambient_temperature 100(2)
_diffrn_detector_area_resol_mean 8.366
_diffrn_measured_fraction_theta_full 1.000
_diffrn_measured_fraction_theta_max 1.000
_diffrn_measurement_device_type 'Bruker APEX-II CCD'
_diffrn_measurement_method 'phi and omega scans'
_diffrn_radiation_monochromator 'HELIOS multilayer mirrors'
_diffrn_radiation_source 'microfocus rotating anode'
_diffrn_radiation_type CuK\a
_diffrn_radiation_wavelength 1.54178
_diffrn_reflns_av_R_equivalents 0.0364
_diffrn_reflns_av_sigmaI/netI 0.0241
_diffrn_reflns_limit_h_max 6
_diffrn_reflns_limit_h_min -6
_diffrn_reflns_limit_k_max 9
_diffrn_reflns_limit_k_min -9
_diffrn_reflns_limit_l_max 37
_diffrn_reflns_limit_l_min -37
_diffrn_reflns_number 23365
_diffrn_reflns_theta_full 67.00
_diffrn_reflns_theta_max 68.24
_diffrn_reflns_theta_min 2.79
_exptl_absorpt_coefficient_mu 2.295
_exptl_absorpt_correction_T_max 0.8939
_exptl_absorpt_correction_T_min 0.8030
_exptl_absorpt_correction_type multi-scan
_exptl_absorpt_process_details SADABS
_exptl_crystal_colour red
_exptl_crystal_density_diffrn 1.259
_exptl_crystal_description block
_exptl_crystal_F_000 552
_exptl_crystal_size_max 0.10
_exptl_crystal_size_mid 0.05
_exptl_crystal_size_min 0.05
_refine_diff_density_max 0.248
_refine_diff_density_min -0.178
_refine_diff_density_rms 0.041
_refine_ls_abs_structure_details 'Flack H D (1983), Acta Cryst. A39, 876-881'
_refine_ls_abs_structure_Flack 0.041(15)
_refine_ls_extinction_method none
_refine_ls_goodness_of_fit_ref 1.121
_refine_ls_hydrogen_treatment constr
_refine_ls_matrix_type full
_refine_ls_number_parameters 165
_refine_ls_number_reflns 2497
_refine_ls_number_restraints 0
_refine_ls_restrained_S_all 1.121
_refine_ls_R_factor_all 0.0325
_refine_ls_R_factor_gt 0.0304
_refine_ls_shift/su_max 0.001
_refine_ls_shift/su_mean 0.000
_refine_ls_structure_factor_coef Fsqd
_refine_ls_weighting_details 'calc w=1/[\s^2^(Fo^2^)+(0.0367P)^2^+0.3518P] where P=(Fo^2^+2Fc^2^)/3'
_refine_ls_weighting_scheme calc
_refine_ls_wR_factor_gt 0.0737
_refine_ls_wR_factor_ref 0.0746
_reflns_number_gt 2383
_reflns_number_total 2497
_reflns_threshold_expression >2sigma(I)
_cod_data_source_file ja4082827_si_002.cif
_cod_data_source_block shelxl
_cod_database_code 4120863

loop_
_symmetry_equiv_pos_as_xyz
'x, y, z'
'-x+1/2, -y, z+1/2'
'-x, y+1/2, -z+1/2'
'x+1/2, -y+1/2, -z'

loop_
_atom_site_label
_atom_site_type_symbol
_atom_site_fract_x
_atom_site_fract_y
_atom_site_fract_z
_atom_site_U_iso_or_equiv
_atom_site_adp_type
_atom_site_occupancy
_atom_site_symmetry_multiplicity
_atom_site_calc_flag
_atom_site_refinement_flags
C1 C 0.3567(3) 1.0041(2) 0.85578(6) 0.0192(4) Uani 1 1 d .
H1 H 0.5270 1.0310 0.8576 0.023 Uiso 1 1 calc R
C2 C 0.2311(3) 1.1535(2) 0.88070(6) 0.0204(4) Uani 1 1 d .
C3 C 0.2658(3) 1.0881(3) 0.92572(6) 0.0212(4) Uani 1 1 d .
C4 C 0.3098(4) 0.9084(3) 0.92601(5) 0.0210(4) Uani 1 1 d .
C5 C 0.2490(3) 1.1756(3) 0.96393(6) 0.0292(5) Uani 1 1 d .
H5 H 0.2209 1.2997 0.9648 0.035 Uiso 1 1 calc R
C6 C 0.2742(4) 1.0787(3) 1.00119(6) 0.0351(5) Uani 1 1 d .
H6 H 0.2587 1.1372 1.0276 0.042 Uiso 1 1 calc R
C7 C 0.3214(4) 0.8993(3) 1.00034(6) 0.0328(5) Uani 1 1 d .
H7 H 0.3428 0.8368 1.0261 0.039 Uiso 1 1 calc R
C8 C 0.3379(4) 0.8094(3) 0.96207(6) 0.0278(5) Uani 1 1 d .
H8 H 0.3671 0.6855 0.9609 0.033 Uiso 1 1 calc R
C9 C 0.3396(4) 1.3348(3) 0.87158(6) 0.0283(4) Uani 1 1 d .
H9A H 0.2602 1.4256 0.8884 0.043 Uiso 1 1 calc R
H9B H 0.3229 1.3624 0.8415 0.043 Uiso 1 1 calc R
H9C H 0.5052 1.3324 0.8791 0.043 Uiso 1 1 calc R
C10 C -0.0314(3) 1.1597(3) 0.87179(6) 0.0233(4) Uani 1 1 d .
H10A H -0.1002 1.0435 0.8778 0.035 Uiso 1 1 calc R
H10B H -0.0574 1.1901 0.8420 0.035 Uiso 1 1 calc R
H10C H -0.1042 1.2495 0.8899 0.035 Uiso 1 1 calc R
C11 C 0.3026(4) 0.9832(2) 0.80950(5) 0.0179(4) Uani 1 1 d .
C12 C 0.4565(4) 1.0603(3) 0.78073(6) 0.0223(4) Uani 1 1 d .
H12 H 0.5945 1.1156 0.7908 0.027 Uiso 1 1 calc R
C13 C 0.4108(4) 1.0574(3) 0.73772(6) 0.0240(5) Uani 1 1 d .
H13 H 0.5162 1.1118 0.7185 0.029 Uiso 1 1 calc R
C14 C 0.2121(4) 0.9754(2) 0.72276(5) 0.0234(4) Uani 1 1 d .
H14 H 0.1791 0.9747 0.6933 0.028 Uiso 1 1 calc R
C15 C 0.0608(4) 0.8938(3) 0.75096(6) 0.0223(4) Uani 1 1 d .
H15 H -0.0737 0.8348 0.7406 0.027 Uiso 1 1 calc R
C16 C 0.1042(4) 0.8978(2) 0.79418(6) 0.0205(4) Uani 1 1 d .
H16 H -0.0009 0.8424 0.8132 0.025 Uiso 1 1 calc R
N1 N 0.3179(3) 0.83980(19) 0.88247(4) 0.0189(3) Uani 1 1 d .
H1A H 0.1802 0.7850 0.8754 0.023 Uiso 1 1 calc R
H1B H 0.4383 0.7605 0.8792 0.023 Uiso 1 1 calc R
Cl1 Cl 0.81107(8) 0.67058(6) 0.883602(12) 0.01902(12) Uani 1 1 d .

loop_
_atom_site_aniso_label
_atom_site_aniso_U_11
_atom_site_aniso_U_22
_atom_site_aniso_U_33
_atom_site_aniso_U_23
_atom_site_aniso_U_13
_atom_site_aniso_U_12
C1 0.0182(11) 0.0136(9) 0.0258(9) 0.0025(7) -0.0015(8) -0.0020(8)
C2 0.0168(10) 0.0172(9) 0.0274(8) -0.0029(8) -0.0022(7) -0.0010(8)
C3 0.0119(11) 0.0242(10) 0.0275(9) -0.0046(8) -0.0023(7) -0.0027(8)
C4 0.0132(10) 0.0280(10) 0.0218(8) -0.0031(7) -0.0008(8) -0.0004(9)
C5 0.0187(11) 0.0337(11) 0.0351(10) -0.0127(10) -0.0004(8) -0.0022(10)
C6 0.0220(12) 0.0578(14) 0.0254(9) -0.0167(10) 0.0006(9) -0.0010(11)
C7 0.0199(11) 0.0568(14) 0.0217(9) 0.0038(9) -0.0020(10) -0.0007(11)
C8 0.0202(11) 0.0376(12) 0.0257(9) 0.0049(9) -0.0020(8) -0.0018(10)
C9 0.0220(12) 0.0192(9) 0.0438(11) -0.0042(9) -0.0014(9) -0.0038(10)
C10 0.0176(11) 0.0196(10) 0.0325(10) -0.0019(8) -0.0016(8) 0.0024(9)
C11 0.0186(10) 0.0111(8) 0.0239(8) 0.0005(7) 0.0014(8) 0.0021(9)
C12 0.0193(11) 0.0172(10) 0.0303(10) -0.0006(8) 0.0035(9) -0.0020(8)
C13 0.0268(12) 0.0162(10) 0.0292(10) 0.0037(7) 0.0071(9) 0.0000(9)
C14 0.0331(12) 0.0160(9) 0.0210(8) 0.0012(7) 0.0007(9) 0.0049(10)
C15 0.0240(12) 0.0181(10) 0.0247(9) -0.0028(8) -0.0010(9) 0.0002(8)
C16 0.0199(11) 0.0170(9) 0.0244(9) 0.0031(7) 0.0019(8) -0.0021(8)
N1 0.0191(8) 0.0163(7) 0.0212(7) -0.0002(7) -0.0022(7) -0.0009(8)
Cl1 0.0179(2) 0.0185(2) 0.02064(18) -0.00024(17) 0.00013(18) -0.0012(2)

loop_
_atom_type_symbol
_atom_type_description
_atom_type_scat_dispersion_real
_atom_type_scat_dispersion_imag
_atom_type_scat_source
C C 0.0181 0.0091 'International Tables Vol C Tables 4.2.6.8 and 6.1.1.4'
H H 0.0000 0.0000 'International Tables Vol C Tables 4.2.6.8 and 6.1.1.4'
N N 0.0311 0.0180 'International Tables Vol C Tables 4.2.6.8 and 6.1.1.4'
Cl Cl 0.3639 0.7018 'International Tables Vol C Tables 4.2.6.8 and 6.1.1.4'

loop_
_geom_angle_atom_site_label_1
_geom_angle_atom_site_label_2
_geom_angle_atom_site_label_3
_geom_angle
C11 C1 N1 115.17(14)
C11 C1 C2 118.29(15)
N1 C1 C2 104.04(14)
C11 C1 H1 106.1
N1 C1 H1 106.1
C2 C1 H1 106.1
C3 C2 C9 114.43(15)
C3 C2 C10 108.11(15)
C9 C2 C10 109.77(17)
C3 C2 C1 100.29(14)
C9 C2 C1 111.32(15)
C10 C2 C1 112.66(16)
C4 C3 C5 118.52(19)
C4 C3 C2 110.46(16)
C5 C3 C2 130.93(19)
C8 C4 C3 124.19(18)
C8 C4 N1 125.60(18)
C3 C4 N1 110.21(16)
C3 C5 C6 118.8(2)
C3 C5 H5 120.6
C6 C5 H5 120.6
C7 C6 C5 121.19(19)
C7 C6 H6 119.4
C5 C6 H6 119.4
C6 C7 C8 120.6(2)
C6 C7 H7 119.7
C8 C7 H7 119.7
C4 C8 C7 116.7(2)
C4 C8 H8 121.6
C7 C8 H8 121.6
C2 C9 H9A 109.5
C2 C9 H9B 109.5
H9A C9 H9B 109.5
C2 C9 H9C 109.5
H9A C9 H9C 109.5
H9B C9 H9C 109.5
C2 C10 H10A 109.5
C2 C10 H10B 109.5
H10A C10 H10B 109.5
C2 C10 H10C 109.5
H10A C10 H10C 109.5
H10B C10 H10C 109.5
C16 C11 C12 118.86(16)
C16 C11 C1 123.71(17)
C12 C11 C1 117.38(17)
C13 C12 C11 120.93(19)
C13 C12 H12 119.5
C11 C12 H12 119.5
C14 C13 C12 119.97(18)
C14 C13 H13 120.0
C12 C13 H13 120.0
C13 C14 C15 119.67(17)
C13 C14 H14 120.2
C15 C14 H14 120.2
C14 C15 C16 120.7(2)
C14 C15 H15 119.7
C16 C15 H15 119.7
C15 C16 C11 119.87(18)
C15 C16 H16 120.1
C11 C16 H16 120.1
C4 N1 C1 103.76(14)
C4 N1 H1A 111.0
C1 N1 H1A 111.0
C4 N1 H1B 111.0
C1 N1 H1B 111.0
H1A N1 H1B 109.0

loop_
_geom_bond_atom_site_label_1
_geom_bond_atom_site_label_2
_geom_bond_distance
C1 C11 1.505(2)
C1 N1 1.516(2)
C1 C2 1.553(3)
C1 H1 1.0000
C2 C3 1.520(2)
C2 C9 1.530(3)
C2 C10 1.534(3)
C3 C4 1.379(3)
C3 C5 1.381(3)
C4 C8 1.373(3)
C4 N1 1.472(2)
C5 C6 1.395(3)
C5 H5 0.9500
C6 C7 1.380(3)
C6 H6 0.9500
C7 C8 1.391(3)
C7 H7 0.9500
C8 H8 0.9500
C9 H9A 0.9800
C9 H9B 0.9800
C9 H9C 0.9800
C10 H10A 0.9800
C10 H10B 0.9800
C10 H10C 0.9800
C11 C16 1.396(3)
C11 C12 1.396(3)
C12 C13 1.386(3)
C12 H12 0.9500
C13 C14 1.382(3)
C13 H13 0.9500
C14 C15 1.389(3)
C14 H14 0.9500
C15 C16 1.390(3)
C15 H15 0.9500
C16 H16 0.9500
N1 H1A 0.9200
N1 H1B 0.9200
